data_2216266
loop_
_publ_author_name
'A. Thiruvalluvar'
'M. Subramanyam'
'R. J. Butcher'
'M. Mahalinga'

_publ_section_title 1-Acetyl-3-[4-(methylsulfanyl)phenyl]-5-(4-nitrophenyl)-4,5-dihydro-1<i>H</i>-pyrazole
_journal_coeditor_code BQ2044
_journal_issue 12
_journal_name_full 'Acta Crystallographica Section E'
_journal_page_first o4770
_journal_page_last o4770
_journal_paper_doi 10.1107/S1600536807058205
_journal_volume 63
_journal_year 2007
_chemical_formula_iupac 'C18 H17 N3 O3 S'
_chemical_formula_moiety 'C18 H17 N3 O3 S'
_chemical_formula_structural 'C18 H17 N3 O3 S'
_chemical_formula_sum 'C18 H17 N3 O3 S'
_chemical_formula_weight 355.42
_chemical_melting_point 396.0(10)
_chemical_name_common pyrazole
_chemical_name_systematic 1-Acetyl-3-[4-(methylsulfanyl)phenyl]-5-(4-nitrophenyl)-4,5-dihydro-1H-pyrazole
_space_group_IT_number 14
_symmetry_cell_setting monoclinic
_symmetry_space_group_name_Hall '-P 2ybc'
_symmetry_space_group_name_H-M 'P 1 21/c 1'
_atom_sites_solution_hydrogens geom
_atom_sites_solution_primary direct
_atom_sites_solution_secondary difmap
_cell_angle_alpha 90
_cell_angle_beta 91.651(4)
_cell_angle_gamma 90
_cell_formula_units_Z 4
_cell_length_a 5.2630(2)
_cell_length_b 35.631(2)
_cell_length_c 9.0145(3)
_cell_measurement_reflns_used 4988
_cell_measurement_temperature 200(2)
_cell_measurement_theta_max 32.4070
_cell_measurement_theta_min 4.5498
_cell_volume 1689.75(13)
_computing_cell_refinement 'CrysAlis CCD (Oxford Diffraction, 2007)'
_computing_data_collection 'CrysAlis CCD (Oxford Diffraction, 2007)'
_computing_data_reduction 'CrysAlis RED (Oxford Diffraction, 2007)'
_computing_molecular_graphics 'ORTEP-3 (Farrugia, 1997)'
_computing_publication_material 'PLATON (Spek, 2003)'
_computing_structure_refinement 'SHELXL97 (Sheldrick, 1997)'
_computing_structure_solution 'SHELXS97 (Sheldrick, 1990)'
_diffrn_ambient_temperature 200(2)
_diffrn_detector_area_resol_mean 10.5081
_diffrn_measured_fraction_theta_full 0.993
_diffrn_measured_fraction_theta_max 0.925
_diffrn_measurement_device_type 'Oxford Diffraction Gemini'
_diffrn_measurement_method '\f and \w scans'
_diffrn_radiation_monochromator graphite
_diffrn_radiation_source 'fine-focus sealed tube'
_diffrn_radiation_type MoK\a
_diffrn_radiation_wavelength 0.71073
_diffrn_reflns_av_R_equivalents 0.0380
_diffrn_reflns_av_sigmaI/netI 0.0723
_diffrn_reflns_limit_h_max 5
_diffrn_reflns_limit_h_min -7
_diffrn_reflns_limit_k_max 53
_diffrn_reflns_limit_k_min -43
_diffrn_reflns_limit_l_max 12
_diffrn_reflns_limit_l_min -11
_diffrn_reflns_number 16654
_diffrn_reflns_theta_full 25.00
_diffrn_reflns_theta_max 32.49
_diffrn_reflns_theta_min 4.56
_diffrn_standards_decay_% 0
_diffrn_standards_interval_count 0
_diffrn_standards_interval_time 0
_diffrn_standards_number 0
_exptl_absorpt_coefficient_mu 0.214
_exptl_absorpt_correction_T_max 1.00000
_exptl_absorpt_correction_T_min 0.82176
_exptl_absorpt_correction_type multi-scan
_exptl_absorpt_process_details
;
(CrysAlis RED; Oxford Diffraction, 2007)
;
_exptl_crystal_colour colourless
_exptl_crystal_density_diffrn 1.397
_exptl_crystal_density_method 'Not Measured'
_exptl_crystal_description prism
_exptl_crystal_F_000 744
_exptl_crystal_size_max 0.41
_exptl_crystal_size_mid 0.33
_exptl_crystal_size_min 0.28
_refine_diff_density_max 0.295
_refine_diff_density_min -0.300
_refine_ls_extinction_method none
_refine_ls_goodness_of_fit_ref 1.074
_refine_ls_hydrogen_treatment constr
_refine_ls_matrix_type full
_refine_ls_number_parameters 228
_refine_ls_number_reflns 5637
_refine_ls_number_restraints 0
_refine_ls_restrained_S_all 1.074
_refine_ls_R_factor_all 0.1174
_refine_ls_R_factor_gt 0.0706
_refine_ls_shift/su_max <0.001
_refine_ls_shift/su_mean 0.000
_refine_ls_structure_factor_coef Fsqd
_refine_ls_weighting_details 'calc w=1/[\s^2^(Fo^2^)+(0.0450P)^2^+0.9398P] where P=(Fo^2^+2Fc^2^)/3'
_refine_ls_weighting_scheme calc
_refine_ls_wR_factor_gt 0.1308
_refine_ls_wR_factor_ref 0.1414
_reflns_number_gt 3490
_reflns_number_total 5637
_reflns_threshold_expression I>2\s(I)
_cod_data_source_file bq2044.cif
_cod_data_source_block I
_cod_original_cell_volume 1689.76(13)
_cod_original_sg_symbol_H-M 'P 21/c'
_cod_database_code 2216266
_cod_database_fobs_code 2216266

loop_
_symmetry_equiv_pos_site_id
_symmetry_equiv_pos_as_xyz
1 x,y,z
2 -x,1/2+y,1/2-z
3 -x,-y,-z
4 x,1/2-y,1/2+z

loop_
_atom_site_aniso_label
_atom_site_aniso_U_11
_atom_site_aniso_U_22
_atom_site_aniso_U_33
_atom_site_aniso_U_12
_atom_site_aniso_U_13
_atom_site_aniso_U_23
S1 0.0357(3) 0.0470(3) 0.0358(3) 0.0106(3) -0.0015(2) -0.0129(3)
O1 0.0377(8) 0.0484(10) 0.0328(8) 0.0106(7) 0.0047(6) -0.0037(7)
O4 0.0953(17) 0.0550(13) 0.0806(15) -0.0236(12) -0.0203(13) -0.0130(11)
O5 0.0779(14) 0.0311(10) 0.0826(14) -0.0010(9) 0.0200(11) -0.0011(10)
N1 0.0312(8) 0.0272(9) 0.0266(8) 0.0052(7) 0.0039(7) 0.0035(7)
N2 0.0294(8) 0.0238(8) 0.0272(8) 0.0014(7) 0.0025(6) 0.0006(7)
N4 0.0621(14) 0.0361(12) 0.0487(12) -0.0054(10) 0.0188(11) -0.0128(10)
C1 0.0326(10) 0.0350(11) 0.0242(10) -0.0022(9) 0.0024(8) -0.0012(8)
C2 0.0686(16) 0.0472(15) 0.0267(11) 0.0060(12) 0.0098(10) 0.0068(10)
C3 0.0259(9) 0.0228(9) 0.0254(9) -0.0027(8) -0.0007(7) 0.0009(8)
C4 0.0338(10) 0.0313(11) 0.0243(9) 0.0041(9) 0.0008(8) 0.0016(8)
C5 0.0277(9) 0.0299(11) 0.0251(9) 0.0048(8) 0.0008(7) 0.0040(8)
C6 0.0331(11) 0.0314(11) 0.0450(12) 0.0044(9) 0.0038(9) 0.0012(10)
C11 0.0255(9) 0.0223(9) 0.0232(9) -0.0028(7) 0.0015(7) 0.0001(7)
C12 0.0280(9) 0.0309(10) 0.0195(9) -0.0020(8) -0.0003(7) 0.0004(8)
C13 0.0252(9) 0.0307(11) 0.0298(10) 0.0019(8) -0.0030(8) 0.0029(8)
C14 0.0237(9) 0.0270(10) 0.0300(10) -0.0027(8) 0.0025(7) -0.0035(8)
C15 0.0342(10) 0.0317(11) 0.0204(9) -0.0011(8) 0.0019(7) -0.0004(8)
C16 0.0302(10) 0.0272(10) 0.0280(10) 0.0014(8) -0.0023(8) 0.0027(8)
C21 0.0277(9) 0.0281(10) 0.0251(9) 0.0048(8) 0.0053(7) 0.0014(8)
C22 0.0352(11) 0.0351(12) 0.0391(12) 0.0036(9) -0.0045(9) 0.0093(10)
C23 0.0453(13) 0.0312(12) 0.0418(12) 0.0056(10) 0.0060(10) 0.0095(10)
C24 0.0441(13) 0.0288(11) 0.0351(11) -0.0019(9) 0.0138(9) -0.0062(9)
C25 0.0361(11) 0.0400(13) 0.0369(12) -0.0001(10) -0.0015(9) -0.0048(10)
C26 0.0308(10) 0.0311(11) 0.0337(11) 0.0060(8) -0.0016(8) 0.0021(9)

loop_
_atom_site_type_symbol
_atom_site_label
_atom_site_fract_x
_atom_site_fract_y
_atom_site_fract_z
_atom_site_U_iso_or_equiv
_atom_site_thermal_displace_type
_atom_site_occupancy
S S1 1.27204(11) 0.00962(2) 0.63858(6) 0.0396(2) Uani 1.000
O O1 0.1107(3) 0.16677(5) 1.30061(16) 0.0396(5) Uani 1.000
O O4 0.9584(5) 0.30750(6) 1.1909(3) 0.0774(9) Uani 1.000
O O5 0.6845(4) 0.33244(5) 1.0406(2) 0.0635(7) Uani 1.000
N N1 0.3441(3) 0.13614(5) 1.13728(17) 0.0283(5) Uani 1.000
N N2 0.5244(3) 0.10911(4) 1.10260(17) 0.0268(5) Uani 1.000
N N4 0.7752(4) 0.30532(6) 1.1052(2) 0.0486(7) Uani 1.000
C C1 0.2485(4) 0.14011(6) 1.2751(2) 0.0306(6) Uani 1.000
C C2 0.3161(5) 0.11025(7) 1.3860(2) 0.0473(8) Uani 1.000
C C3 0.5669(3) 0.11213(5) 0.9637(2) 0.0247(5) Uani 1.000
C C4 0.4033(4) 0.14086(6) 0.8842(2) 0.0298(6) Uani 1.000
C C5 0.2927(4) 0.16276(6) 1.0149(2) 0.0276(6) Uani 1.000
C C6 1.4986(4) -0.00883(6) 0.7715(3) 0.0365(7) Uani 1.000
C C11 0.7510(3) 0.08801(5) 0.8899(2) 0.0237(5) Uani 1.000
C C12 0.9297(3) 0.06650(6) 0.9694(2) 0.0262(5) Uani 1.000
C C13 1.0945(4) 0.04292(6) 0.8973(2) 0.0286(6) Uani 1.000
C C14 1.0853(3) 0.04011(5) 0.7425(2) 0.0269(6) Uani 1.000
C C15 0.9118(4) 0.06228(6) 0.6628(2) 0.0288(6) Uani 1.000
C C16 0.7480(4) 0.08588(6) 0.7351(2) 0.0285(6) Uani 1.000
C C21 0.4226(4) 0.20011(6) 1.0414(2) 0.0269(5) Uani 1.000
C C22 0.3251(4) 0.23200(6) 0.9717(2) 0.0366(7) Uani 1.000
C C23 0.4400(4) 0.26651(6) 0.9913(3) 0.0393(7) Uani 1.000
C C24 0.6563(4) 0.26848(6) 1.0810(2) 0.0358(7) Uani 1.000
C C25 0.7595(4) 0.23736(6) 1.1511(2) 0.0377(7) Uani 1.000
C C26 0.6407(4) 0.20312(6) 1.1311(2) 0.0319(6) Uani 1.000
H H2A 0.25307 0.11740 1.48332 0.0710 Uiso 1.000
H H2B 0.50120 0.10735 1.39278 0.0710 Uiso 1.000
H H2C 0.23819 0.08645 1.35470 0.0710 Uiso 1.000
H H4A 0.26750 0.12880 0.82265 0.0357 Uiso 1.000
H H4B 0.50570 0.15734 0.82069 0.0357 Uiso 1.000
H H5 0.10549 0.16637 0.99905 0.0331 Uiso 1.000
H H6A 1.62916 -0.02295 0.71986 0.0547 Uiso 1.000
H H6B 1.41215 -0.02551 0.84020 0.0547 Uiso 1.000
H H6C 1.57844 0.01188 0.82709 0.0547 Uiso 1.000
H H12 0.93834 0.06808 1.07463 0.0314 Uiso 1.000
H H13 1.21493 0.02850 0.95339 0.0343 Uiso 1.000
H H15 0.90594 0.06116 0.55746 0.0344 Uiso 1.000
H H16 0.63156 0.10090 0.67875 0.0342 Uiso 1.000
H H22 0.17677 0.23001 0.90960 0.0439 Uiso 1.000
H H23 0.37202 0.28832 0.94423 0.0472 Uiso 1.000
H H25 0.90938 0.23945 1.21179 0.0453 Uiso 1.000
H H26 0.70853 0.18145 1.17909 0.0383 Uiso 1.000

loop_
_atom_type_symbol
_atom_type_description
_atom_type_scat_dispersion_real
_atom_type_scat_dispersion_imag
_atom_type_scat_source
S S 0.1246 0.1234 'International Tables Vol C Tables 4.2.6.8 and 6.1.1.4'
O O 0.0106 0.0060 'International Tables Vol C Tables 4.2.6.8 and 6.1.1.4'
N N 0.0061 0.0033 'International Tables Vol C Tables 4.2.6.8 and 6.1.1.4'
H H 0.0000 0.0000 'International Tables Vol C Tables 4.2.6.8 and 6.1.1.4'
C C 0.0033 0.0016 'International Tables Vol C Tables 4.2.6.8 and 6.1.1.4'

loop_
_geom_angle_atom_site_label_1
_geom_angle_atom_site_label_2
_geom_angle_atom_site_label_3
_geom_angle
_geom_angle_publ_flag
C6 S1 C14 104.04(10) no
N2 N1 C1 123.26(16) no
N2 N1 C5 112.84(14) no
C1 N1 C5 123.48(17) no
N1 N2 C3 107.45(14) no
O4 N4 O5 122.9(2) no
O4 N4 C24 118.5(2) no
O5 N4 C24 118.60(19) no
O1 C1 N1 119.34(18) no
O1 C1 C2 123.96(18) no
N1 C1 C2 116.68(18) no
N2 C3 C4 114.09(15) no
N2 C3 C11 121.93(16) no
C4 C3 C11 123.91(16) no
C3 C4 C5 101.76(15) no
N1 C5 C4 100.44(16) no
N1 C5 C21 112.07(16) no
C4 C5 C21 112.79(17) no
C3 C11 C12 122.17(16) no
C3 C11 C16 119.71(16) no
C12 C11 C16 118.11(17) no
C11 C12 C13 120.99(17) no
C12 C13 C14 120.55(18) no
S1 C14 C13 124.99(14) no
S1 C14 C15 116.44(14) no
C13 C14 C15 118.55(17) no
C14 C15 C16 120.75(17) no
C11 C16 C15 121.01(18) no
C5 C21 C22 119.27(18) no
C5 C21 C26 121.48(18) no
C22 C21 C26 119.23(19) no
C21 C22 C23 121.08(19) no
C22 C23 C24 118.2(2) no
N4 C24 C23 118.29(19) no
N4 C24 C25 119.35(18) no
C23 C24 C25 122.4(2) no
C24 C25 C26 118.66(19) no
C21 C26 C25 120.52(19) no
C1 C2 H2A 109.00 no
C1 C2 H2B 109.00 no
C1 C2 H2C 109.00 no
H2A C2 H2B 109.00 no
H2A C2 H2C 109.00 no
H2B C2 H2C 109.00 no
C3 C4 H4A 111.00 no
C3 C4 H4B 111.00 no
C5 C4 H4A 111.00 no
C5 C4 H4B 111.00 no
H4A C4 H4B 109.00 no
N1 C5 H5 110.00 no
C4 C5 H5 110.00 no
C21 C5 H5 110.00 no
S1 C6 H6A 109.00 no
S1 C6 H6B 109.00 no
S1 C6 H6C 109.00 no
H6A C6 H6B 109.00 no
H6A C6 H6C 109.00 no
H6B C6 H6C 109.00 no
C11 C12 H12 120.00 no
C13 C12 H12 120.00 no
C12 C13 H13 120.00 no
C14 C13 H13 120.00 no
C14 C15 H15 120.00 no
C16 C15 H15 120.00 no
C11 C16 H16 119.00 no
C15 C16 H16 120.00 no
C21 C22 H22 119.00 no
C23 C22 H22 119.00 no
C22 C23 H23 121.00 no
C24 C23 H23 121.00 no
C24 C25 H25 121.00 no
C26 C25 H25 121.00 no
C21 C26 H26 120.00 no
C25 C26 H26 120.00 no

loop_
_geom_bond_atom_site_label_1
_geom_bond_atom_site_label_2
_geom_bond_distance
_geom_bond_publ_flag
S1 C6 1.791(2) no
S1 C14 1.7541(18) no
O1 C1 1.221(3) no
O4 N4 1.221(3) no
O5 N4 1.219(3) no
N1 N2 1.394(2) no
N1 C1 1.361(2) no
N1 C5 1.474(3) no
N2 C3 1.283(2) no
N4 C24 1.468(3) no
C1 C2 1.496(3) no
C3 C4 1.506(3) no
C3 C11 1.469(2) no
C4 C5 1.541(3) no
C5 C21 1.512(3) no
C11 C12 1.395(2) no
C11 C16 1.397(3) no
C12 C13 1.383(3) no
C13 C14 1.399(3) no
C14 C15 1.392(3) no
C15 C16 1.381(3) no
C21 C22 1.390(3) no
C21 C26 1.389(3) no
C22 C23 1.379(3) no
C23 C24 1.379(3) no
C24 C25 1.380(3) no
C25 C26 1.380(3) no
C2 H2A 0.9800 no
C2 H2B 0.9800 no
C2 H2C 0.9800 no
C4 H4A 0.9900 no
C4 H4B 0.9900 no
C5 H5 1.0000 no
C6 H6A 0.9800 no
C6 H6B 0.9800 no
C6 H6C 0.9800 no
C12 H12 0.9500 no
C13 H13 0.9500 no
C15 H15 0.9500 no
C16 H16 0.9500 no
C22 H22 0.9500 no
C23 H23 0.9500 no
C25 H25 0.9500 no
C26 H26 0.9500 no

loop_
_geom_contact_atom_site_label_1
_geom_contact_atom_site_label_2
_geom_contact_distance
_geom_contact_site_symmetry_2
_geom_contact_publ_flag
S1 S1 3.5799(8) 3_856 no
O1 C21 3.128(2) . no
O1 C25 3.379(3) 1_455 no
O1 C26 3.149(3) 1_455 no
O1 O5 3.161(2) 4_455 no
O1 C23 3.382(3) 4_555 no
O4 C4 3.416(3) 4_655 no
O5 C2 3.117(3) 4_554 no
O5 O1 3.161(2) 4_654 no
O5 C1 3.411(3) 4_554 no
O5 C16 3.409(3) 4_555 no
O1 H25 2.9000 1_455 no
O1 H26 2.4100 1_455 no
O1 H23 2.4500 4_555 no
O1 H5 2.7200 . no
O4 H22 2.6200 4_655 no
O4 H25 2.4500 . no
O5 H23 2.4200 . no
O5 H2B 2.6900 4_554 no
O5 H4B 2.7400 4_555 no
O5 H16 2.7000 4_555 no
N2 C26 3.414(3) . no
N1 H26 2.5300 . no
N2 H2B 2.6200 . no
N2 H2C 2.8800 . no
N2 H12 2.6400 . no
N2 H26 2.8300 . no
N4 H4B 2.7800 4_555 no
C1 C26 3.338(3) . no
C1 O5 3.411(3) 4_555 no
C2 O5 3.117(3) 4_555 no
C3 C26 3.592(3) . no
C3 C13 3.541(3) 1_455 no
C4 O4 3.416(3) 4_454 no
C6 C15 3.497(3) 1_655 no
C6 C14 3.562(3) 1_655 no
C13 C3 3.541(3) 1_655 no
C14 C6 3.562(3) 1_455 no
C15 C6 3.497(3) 1_455 no
C16 O5 3.409(3) 4_554 no
C21 O1 3.128(2) . no
C22 C25 3.434(3) 1_455 no
C23 C25 3.542(3) 4_554 no
C23 O1 3.382(3) 4_554 no
C25 C23 3.542(3) 4_555 no
C25 C22 3.434(3) 1_655 no
C25 O1 3.379(3) 1_655 no
C26 N2 3.414(3) . no
C26 C3 3.592(3) . no
C26 C1 3.338(3) . no
C26 O1 3.149(3) 1_655 no
C1 H26 2.9800 . no
C1 H23 3.0300 4_555 no
C2 H16 3.1000 1_556 no
C4 H16 2.6500 . no
C6 H13 2.6100 . no
C6 H13 2.9500 3_857 no
C11 H6C 2.9100 1_455 no
C12 H6B 2.9100 3_757 no
C12 H6C 2.9500 1_455 no
C13 H6B 3.0100 . no
C13 H6C 2.9800 1_455 no
C13 H6C 2.8600 . no
C14 H6C 2.9700 1_455 no
C15 H6C 2.9400 1_455 no
C16 H4B 2.9600 . no
C16 H6C 2.9100 1_455 no
C16 H4A 3.0800 . no
C26 H5 3.0500 1_655 no
H2B N2 2.6200 . no
H2B O5 2.6900 4_555 no
H2C N2 2.8800 . no
H2C H6A 2.4700 3_757 no
H4A C16 3.0800 . no
H4A H16 2.5500 . no
H4B C16 2.9600 . no
H4B H16 2.4800 . no
H4B O5 2.7400 4_554 no
H4B N4 2.7800 4_554 no
H5 O1 2.7200 . no
H5 C26 3.0500 1_455 no
H5 H22 2.4400 . no
H6A H2C 2.4700 3_757 no
H6B C13 3.0100 . no
H6B H13 2.4300 . no
H6B C12 2.9100 3_757 no
H6B H12 2.5200 3_757 no
H6C C11 2.9100 1_655 no
H6C C12 2.9500 1_655 no
H6C C13 2.8600 . no
H6C C13 2.9800 1_655 no
H6C C14 2.9700 1_655 no
H6C C15 2.9400 1_655 no
H6C C16 2.9100 1_655 no
H6C H13 2.3300 . no
H12 N2 2.6400 . no
H12 H6B 2.5200 3_757 no
H13 C6 2.6100 . no
H13 H6B 2.4300 . no
H13 H6C 2.3300 . no
H13 C6 2.9500 3_857 no
H16 C2 3.1000 1_554 no
H16 C4 2.6500 . no
H16 H4A 2.5500 . no
H16 H4B 2.4800 . no
H16 O5 2.7000 4_554 no
H22 H5 2.4400 . no
H22 O4 2.6200 4_454 no
H22 H25 2.4900 4_454 no
H23 O5 2.4200 . no
H23 O1 2.4500 4_554 no
H23 C1 3.0300 4_554 no
H25 O1 2.9000 1_655 no
H25 O4 2.4500 . no
H25 H22 2.4900 4_655 no
H26 O1 2.4100 1_655 no
H26 N1 2.5300 . no
H26 N2 2.8300 . no
H26 C1 2.9800 . no

loop_
_geom_hbond_atom_site_label_D
_geom_hbond_atom_site_label_H
_geom_hbond_atom_site_label_A
_geom_hbond_site_symmetry_A
_geom_hbond_distance_DH
_geom_hbond_distance_HA
_geom_hbond_distance_DA
_geom_hbond_angle_DHA
_geom_hbond_publ_flag
C23 H23 O1 4_554 0.95 2.45 3.382(3) 165 yes
C26 H26 O1 1_655 0.95 2.41 3.149(3) 134 yes
C26 H26 N1 . 0.95 2.53 2.853(3) 100 yes

loop_
_geom_torsion_atom_site_label_1
_geom_torsion_atom_site_label_2
_geom_torsion_atom_site_label_3
_geom_torsion_atom_site_label_4
_geom_torsion
_geom_torsion_publ_flag
C6 S1 C14 C13 -9.62(19) no
C6 S1 C14 C15 172.01(15) no
C1 N1 N2 C3 177.91(18) no
C5 N1 N2 C3 -9.3(2) no
N2 N1 C1 O1 172.68(18) no
N2 N1 C1 C2 -8.9(3) no
C5 N1 C1 O1 0.7(3) no
C5 N1 C1 C2 179.12(19) no
N2 N1 C5 C4 17.1(2) no
N2 N1 C5 C21 -102.86(18) no
C1 N1 C5 C4 -170.11(18) no
C1 N1 C5 C21 69.9(2) no
N1 N2 C3 C4 -3.7(2) no
N1 N2 C3 C11 179.23(15) no
O4 N4 C24 C23 176.1(2) no
O4 N4 C24 C25 -2.3(3) no
O5 N4 C24 C23 -2.9(3) no
O5 N4 C24 C25 178.8(2) no
N2 C3 C4 C5 14.0(2) no
C11 C3 C4 C5 -168.96(16) no
N2 C3 C11 C12 -14.6(3) no
N2 C3 C11 C16 164.69(18) no
C4 C3 C11 C12 168.59(18) no
C4 C3 C11 C16 -12.1(3) no
C3 C4 C5 N1 -17.02(18) no
C3 C4 C5 C21 102.45(18) no
N1 C5 C21 C22 -155.98(17) no
N1 C5 C21 C26 25.6(3) no
C4 C5 C21 C22 91.5(2) no
C4 C5 C21 C26 -86.9(2) no
C3 C11 C12 C13 177.49(18) no
C16 C11 C12 C13 -1.8(3) no
C3 C11 C16 C15 -177.32(18) no
C12 C11 C16 C15 2.0(3) no
C11 C12 C13 C14 -0.1(3) no
C12 C13 C14 S1 -176.62(15) no
C12 C13 C14 C15 1.7(3) no
S1 C14 C15 C16 176.95(16) no
C13 C14 C15 C16 -1.5(3) no
C14 C15 C16 C11 -0.3(3) no
C5 C21 C22 C23 -179.09(19) no
C26 C21 C22 C23 -0.6(3) no
C5 C21 C26 C25 178.53(18) no
C22 C21 C26 C25 0.1(3) no
C21 C22 C23 C24 0.6(3) no
C22 C23 C24 N4 -178.43(19) no
C22 C23 C24 C25 -0.2(3) no
N4 C24 C25 C26 177.90(18) no
C23 C24 C25 C26 -0.4(3) no
C24 C25 C26 C21 0.4(3) no
